data_7043943
loop_
_publ_author_name
'Bai, Tao'
'Janes, Trevor'
'Song, Datong'

_publ_section_title
;
 Homoleptic Iron(II) and Cobalt(II) Bis (phosphoranimide) Complexes for
 Selective Hydrofunctionalization of Unsaturated Molecules
;
_journal_name_full 'Dalton Trans.'
_journal_paper_doi 10.1039/C7DT02427D
_journal_year 2017
_chemical_formula_sum 'C49.5 H111.5 Fe2 N4 P4'
_chemical_formula_weight 998.51
_chemical_name_systematic Fe(bis-phosphoranimide)
_chemical_properties_physical ', Air-sensitive,Moisture-sensitive,Oxygen-sensitive'
_space_group_IT_number 2
_symmetry_cell_setting triclinic
_symmetry_space_group_name_Hall '-P 1'
_symmetry_space_group_name_H-M 'P -1'
_atom_sites_solution_hydrogens geom
_atom_sites_solution_primary direct
_atom_sites_solution_secondary difmap
_audit_creation_method SHELXL-97
_audit_update_record
;
2017-01-03 deposited with the CCDC.
2017-08-08 downloaded from the CCDC.
;
_cell_angle_alpha 83.232(5)
_cell_angle_beta 80.779(5)
_cell_angle_gamma 64.931(5)
_cell_formula_units_Z 2
_cell_length_a 12.448(2)
_cell_length_b 13.300(2)
_cell_length_c 19.898(3)
_cell_measurement_reflns_used 38231
_cell_measurement_temperature 100(2)
_cell_measurement_theta_max 28.31
_cell_measurement_theta_min 2.95
_cell_volume 2940.8(8)
_computing_cell_refinement 'Bruker SAINT'
_computing_data_collection 'Bruker APEX2'
_computing_data_reduction 'Bruker SAINT'
_computing_structure_refinement 'SHELXL-97 (Sheldrick, 2008)'
_computing_structure_solution 'SHELXS-97 (Sheldrick, 2008)'
_diffrn_ambient_temperature 100(2)
_diffrn_measured_fraction_theta_full 0.982
_diffrn_measured_fraction_theta_max 0.982
_diffrn_measurement_device_type 'Bruker APEX-II CCD'
_diffrn_measurement_method '\f and \w scans'
_diffrn_radiation_monochromator graphite
_diffrn_radiation_source 'fine-focus sealed tube'
_diffrn_radiation_type MoK\a
_diffrn_radiation_wavelength 0.71073
_diffrn_reflns_av_R_equivalents 0.0599
_diffrn_reflns_av_sigmaI/netI 0.0654
_diffrn_reflns_limit_h_max 16
_diffrn_reflns_limit_h_min -14
_diffrn_reflns_limit_k_max 17
_diffrn_reflns_limit_k_min -17
_diffrn_reflns_limit_l_max 26
_diffrn_reflns_limit_l_min -26
_diffrn_reflns_number 38231
_diffrn_reflns_theta_full 28.31
_diffrn_reflns_theta_max 28.31
_diffrn_reflns_theta_min 2.95
_exptl_absorpt_coefficient_mu 0.635
_exptl_absorpt_correction_T_max 0.7457
_exptl_absorpt_correction_T_min 0.5936
_exptl_absorpt_correction_type multi-scan
_exptl_absorpt_process_details SADABS
_exptl_crystal_colour yellow
_exptl_crystal_density_diffrn 1.128
_exptl_crystal_density_method 'not measured'
_exptl_crystal_description block
_exptl_crystal_F_000 1097
_exptl_crystal_recrystallization_method 'Re-crystallisation from solvent: hexane'
_exptl_crystal_size_max 0.25
_exptl_crystal_size_mid 0.23
_exptl_crystal_size_min 0.11
_refine_diff_density_max 0.912
_refine_diff_density_min -0.949
_refine_diff_density_rms 0.112
_refine_ls_extinction_method none
_refine_ls_goodness_of_fit_ref 1.035
_refine_ls_hydrogen_treatment mixed
_refine_ls_matrix_type full
_refine_ls_number_parameters 787
_refine_ls_number_reflns 14386
_refine_ls_number_restraints 1
_refine_ls_restrained_S_all 1.035
_refine_ls_R_factor_all 0.0836
_refine_ls_R_factor_gt 0.0622
_refine_ls_shift/su_max 0.001
_refine_ls_shift/su_mean 0.000
_refine_ls_structure_factor_coef Fsqd
_refine_ls_weighting_details 'calc w=1/[\s^2^(Fo^2^)+(0.0846P)^2^+6.5653P] where P=(Fo^2^+2Fc^2^)/3'
_refine_ls_weighting_scheme calc
_refine_ls_wR_factor_gt 0.1601
_refine_ls_wR_factor_ref 0.1834
_reflns_number_gt 11209
_reflns_number_total 14386
_reflns_threshold_expression >2sigma(I)
_cod_data_source_file c7dt02427d2.cif
_cod_data_source_block tao3
_cod_original_cell_volume 2940.8(9)
_cod_original_sg_symbol_H-M P-1
_cod_original_formula_sum 'C49.50 H111.50 Fe2 N4 P4'
_cod_database_code 7043943
_publcif_datablock.id {5993cbbe-db49-46bc-853e-66ec1f671b2e}

loop_
_symmetry_equiv_pos_as_xyz
'x, y, z'
'-x, -y, -z'

loop_
_atom_site_label
_atom_site_type_symbol
_atom_site_fract_x
_atom_site_fract_y
_atom_site_fract_z
_atom_site_U_iso_or_equiv
_atom_site_adp_type
_atom_site_occupancy
_atom_site_symmetry_multiplicity
_atom_site_calc_flag
_atom_site_refinement_flags
_atom_site_disorder_assembly
_atom_site_disorder_group
Fe1 Fe 0.29732(3) 0.83105(3) 0.81328(2) 0.01379(10) Uani 1 1 d . . .
Fe2 Fe 0.47834(4) 0.70454(3) 0.73559(2) 0.01818(11) Uani 1 1 d . . .
P1 P 0.08890(6) 1.08942(6) 0.81565(4) 0.01827(16) Uani 1 1 d . . .
P2 P 0.26416(6) 0.60918(6) 0.77424(3) 0.01394(14) Uani 1 1 d . A .
P3 P 0.63955(7) 0.68424(7) 0.58176(4) 0.02361(17) Uani 1 1 d . B .
P4 P 0.55950(6) 0.76482(6) 0.87220(4) 0.01742(15) Uani 1 1 d . C .
N1 N 0.1655(2) 0.9649(2) 0.83083(13) 0.0253(6) Uani 1 1 d . . .
N2 N 0.3224(2) 0.69468(19) 0.76779(12) 0.0171(5) Uani 1 1 d . . .
N3 N 0.5847(3) 0.6749(2) 0.65609(17) 0.0413(8) Uani 1 1 d . . .
N4 N 0.4719(2) 0.77526(19) 0.82037(13) 0.0195(5) Uani 1 1 d . . .
C1 C 0.0837(3) 1.1764(2) 0.88767(17) 0.0257(6) Uani 1 1 d . . .
C2 C 0.0737(4) 1.1109(3) 0.95624(18) 0.0373(8) Uani 1 1 d . . .
H2A H 0.1361 1.0349 0.9541 0.056 Uiso 1 1 calc R . .
H2B H -0.0050 1.1087 0.9649 0.056 Uiso 1 1 calc R . .
H2C H 0.0839 1.1477 0.9931 0.056 Uiso 1 1 calc R . .
C3 C -0.0136(3) 1.2953(3) 0.8908(2) 0.0363(8) Uani 1 1 d . . .
H3B H -0.0924 1.2936 0.8949 0.055 Uiso 1 1 calc R . .
H3C H -0.0023 1.3387 0.8491 0.055 Uiso 1 1 calc R . .
H3D H -0.0085 1.3297 0.9304 0.055 Uiso 1 1 calc R . .
C4 C 0.2041(3) 1.1850(3) 0.8814(2) 0.0370(8) Uani 1 1 d . . .
H4A H 0.2691 1.1104 0.8792 0.055 Uiso 1 1 calc R . .
H4B H 0.2068 1.2205 0.9211 0.055 Uiso 1 1 calc R . .
H4C H 0.2131 1.2296 0.8398 0.055 Uiso 1 1 calc R . .
C5 C -0.0726(3) 1.1165(3) 0.8106(2) 0.0367(9) Uani 1 1 d . . .
C6 C -0.1508(4) 1.2285(3) 0.7768(3) 0.0579(14) Uani 1 1 d . . .
H6A H -0.1127 1.2375 0.7308 0.087 Uiso 1 1 calc R . .
H6B H -0.1601 1.2891 0.8041 0.087 Uiso 1 1 calc R . .
H6C H -0.2295 1.2303 0.7741 0.087 Uiso 1 1 calc R . .
C7 C -0.1338(4) 1.1040(4) 0.8825(3) 0.0609(15) Uani 1 1 d . . .
H7A H -0.0847 1.0328 0.9046 0.091 Uiso 1 1 calc R . .
H7B H -0.2125 1.1062 0.8794 0.091 Uiso 1 1 calc R . .
H7C H -0.1431 1.1649 0.9095 0.091 Uiso 1 1 calc R . .
C8 C -0.0709(4) 1.0215(4) 0.7727(3) 0.0522(12) Uani 1 1 d . . .
H8A H -0.0328 1.0236 0.7257 0.078 Uiso 1 1 calc R . .
H8B H -0.1529 1.0302 0.7721 0.078 Uiso 1 1 calc R . .
H8C H -0.0257 0.9501 0.7960 0.078 Uiso 1 1 calc R . .
C9 C 0.1487(4) 1.1436(3) 0.73163(17) 0.0330(8) Uani 1 1 d . . .
C10 C 0.0979(5) 1.2709(4) 0.7185(2) 0.0516(11) Uani 1 1 d . . .
H10A H 0.0106 1.3011 0.7213 0.077 Uiso 1 1 calc R . .
H10B H 0.1308 1.2892 0.6730 0.077 Uiso 1 1 calc R . .
H10C H 0.1199 1.3034 0.7529 0.077 Uiso 1 1 calc R . .
C11 C 0.1223(5) 1.0939(4) 0.6731(2) 0.0510(11) Uani 1 1 d . . .
H11A H 0.0357 1.1212 0.6736 0.077 Uiso 1 1 calc R . .
H11B H 0.1577 1.0126 0.6792 0.077 Uiso 1 1 calc R . .
H11C H 0.1569 1.1165 0.6294 0.077 Uiso 1 1 calc R . .
C12 C 0.2848(4) 1.0972(4) 0.7272(2) 0.0461(10) Uani 1 1 d . . .
H12A H 0.3175 1.0162 0.7355 0.069 Uiso 1 1 calc R . .
H12B H 0.3065 1.1299 0.7616 0.069 Uiso 1 1 calc R . .
H12C H 0.3175 1.1157 0.6817 0.069 Uiso 1 1 calc R . .
C13 C 0.1774(3) 0.6095(3) 0.86230(15) 0.0268(7) Uani 1 1 d . . .
C14 C 0.1120(19) 0.5309(19) 0.8691(8) 0.023(2) Uani 0.50 1 d P A 1
H14A H 0.1662 0.4601 0.8493 0.034 Uiso 0.50 1 calc PR A 1
H14B H 0.0413 0.5657 0.8448 0.034 Uiso 0.50 1 calc PR A 1
H14C H 0.0874 0.5175 0.9173 0.034 Uiso 0.50 1 calc PR A 1
C15 C 0.2850(6) 0.5423(6) 0.9099(3) 0.0281(13) Uani 0.50 1 d P A 1
H15A H 0.3341 0.4682 0.8929 0.042 Uiso 0.50 1 calc PR A 1
H15B H 0.2504 0.5349 0.9571 0.042 Uiso 0.50 1 calc PR A 1
H15C H 0.3347 0.5834 0.9082 0.042 Uiso 0.50 1 calc PR A 1
C16 C 0.1096(6) 0.7150(5) 0.8888(3) 0.0230(12) Uani 0.50 1 d P A 1
H16A H 0.1584 0.7578 0.8824 0.034 Uiso 0.50 1 calc PR A 1
H16B H 0.0844 0.7060 0.9375 0.034 Uiso 0.50 1 calc PR A 1
H16C H 0.0390 0.7544 0.8648 0.034 Uiso 0.50 1 calc PR A 1
C18 C 0.1932(6) 0.6879(6) 0.6435(3) 0.0243(12) Uani 0.50 1 d P A 1
H18A H 0.2686 0.6314 0.6232 0.036 Uiso 0.50 1 calc PR A 1
H18B H 0.2046 0.7545 0.6498 0.036 Uiso 0.50 1 calc PR A 1
H18C H 0.1317 0.7070 0.6132 0.036 Uiso 0.50 1 calc PR A 1
C19 C 0.0350(5) 0.7393(5) 0.7383(3) 0.0251(12) Uani 0.50 1 d P A 1
H19A H 0.0064 0.7133 0.7828 0.038 Uiso 0.50 1 calc PR A 1
H19B H -0.0248 0.7579 0.7070 0.038 Uiso 0.50 1 calc PR A 1
H19C H 0.0481 0.8054 0.7436 0.038 Uiso 0.50 1 calc PR A 1
C20 C 0.1159(7) 0.5467(6) 0.6975(4) 0.0254(14) Uani 0.50 1 d P A 1
H20A H 0.0907 0.5177 0.7419 0.038 Uiso 0.50 1 calc PR A 1
H20B H 0.1836 0.4865 0.6740 0.038 Uiso 0.50 1 calc PR A 1
H20C H 0.0493 0.5768 0.6699 0.038 Uiso 0.50 1 calc PR A 1
C22 C 0.4983(6) 0.4429(5) 0.7874(4) 0.0297(14) Uani 0.50 1 d P A 1
H22A H 0.5142 0.5096 0.7772 0.044 Uiso 0.50 1 calc PR A 1
H22B H 0.5650 0.3797 0.7657 0.044 Uiso 0.50 1 calc PR A 1
H22C H 0.4898 0.4272 0.8368 0.044 Uiso 0.50 1 calc PR A 1
C23 C 0.3566(9) 0.3631(8) 0.7742(5) 0.0275(19) Uani 0.50 1 d P A 1
H23A H 0.2825 0.3774 0.7560 0.041 Uiso 0.50 1 calc PR A 1
H23B H 0.3472 0.3469 0.8235 0.041 Uiso 0.50 1 calc PR A 1
H23C H 0.4224 0.2994 0.7525 0.041 Uiso 0.50 1 calc PR A 1
C24 C 0.4299(6) 0.4617(5) 0.6760(4) 0.0285(14) Uani 0.50 1 d P A 1
H24A H 0.4497 0.5256 0.6622 0.043 Uiso 0.50 1 calc PR A 1
H24B H 0.3663 0.4664 0.6508 0.043 Uiso 0.50 1 calc PR A 1
H24C H 0.5009 0.3928 0.6659 0.043 Uiso 0.50 1 calc PR A 1
C26 C 0.8148(12) 0.7413(11) 0.6056(5) 0.026(2) Uani 0.50 1 d P B 1
H26A H 0.7946 0.7122 0.6511 0.040 Uiso 0.50 1 calc PR B 1
H26B H 0.8416 0.7995 0.6099 0.040 Uiso 0.50 1 calc PR B 1
H26C H 0.8789 0.6810 0.5801 0.040 Uiso 0.50 1 calc PR B 1
C27 C 0.7333(8) 0.8350(7) 0.4983(4) 0.0316(15) Uani 0.50 1 d P B 1
H27A H 0.6593 0.8647 0.4770 0.047 Uiso 0.50 1 calc PR B 1
H27B H 0.7959 0.7763 0.4710 0.047 Uiso 0.50 1 calc PR B 1
H27C H 0.7587 0.8947 0.5007 0.047 Uiso 0.50 1 calc PR B 1
C28 C 0.6121(7) 0.8928(6) 0.6130(4) 0.0286(15) Uani 0.50 1 d P B 1
H28A H 0.5393 0.9271 0.5904 0.043 Uiso 0.50 1 calc PR B 1
H28B H 0.6446 0.9478 0.6145 0.043 Uiso 0.50 1 calc PR B 1
H28C H 0.5929 0.8665 0.6595 0.043 Uiso 0.50 1 calc PR B 1
C30 C 0.4375(6) 0.8620(6) 0.5212(4) 0.0325(15) Uani 0.50 1 d P B 1
H30A H 0.4859 0.9052 0.5147 0.049 Uiso 0.50 1 calc PR B 1
H30B H 0.3874 0.8770 0.5653 0.049 Uiso 0.50 1 calc PR B 1
H30C H 0.3866 0.8832 0.4846 0.049 Uiso 0.50 1 calc PR B 1
C31 C 0.4375(8) 0.6755(7) 0.5300(4) 0.0294(16) Uani 0.50 1 d P B 1
H31A H 0.4838 0.5948 0.5295 0.044 Uiso 0.50 1 calc PR B 1
H31B H 0.3866 0.7004 0.4932 0.044 Uiso 0.50 1 calc PR B 1
H31C H 0.3875 0.6943 0.5739 0.044 Uiso 0.50 1 calc PR B 1
C32 C 0.5707(8) 0.7229(8) 0.4361(4) 0.0326(17) Uani 0.50 1 d P B 1
H32A H 0.6269 0.7578 0.4235 0.049 Uiso 0.50 1 calc PR B 1
H32B H 0.5023 0.7605 0.4101 0.049 Uiso 0.50 1 calc PR B 1
H32C H 0.6108 0.6443 0.4257 0.049 Uiso 0.50 1 calc PR B 1
C34 C 0.7195(7) 0.4495(5) 0.5953(4) 0.0334(15) Uani 0.50 1 d P B 1
H34A H 0.6925 0.4670 0.6433 0.050 Uiso 0.50 1 calc PR B 1
H34B H 0.7873 0.3765 0.5925 0.050 Uiso 0.50 1 calc PR B 1
H34C H 0.6540 0.4484 0.5743 0.050 Uiso 0.50 1 calc PR B 1
C35 C 0.8006(7) 0.5200(7) 0.4854(4) 0.0326(15) Uani 0.50 1 d P B 1
H35A H 0.8247 0.5779 0.4627 0.049 Uiso 0.50 1 calc PR B 1
H35B H 0.7357 0.5193 0.4635 0.049 Uiso 0.50 1 calc PR B 1
H35C H 0.8689 0.4475 0.4817 0.049 Uiso 0.50 1 calc PR B 1
C36 C 0.8797(6) 0.5112(6) 0.5949(4) 0.0303(15) Uani 0.50 1 d P B 1
H36A H 0.8546 0.5256 0.6434 0.046 Uiso 0.50 1 calc PR B 1
H36B H 0.9217 0.5572 0.5742 0.046 Uiso 0.50 1 calc PR B 1
H36C H 0.9332 0.4325 0.5902 0.046 Uiso 0.50 1 calc PR B 1
C38 C 0.7662(8) 0.5926(8) 0.9328(5) 0.0257(17) Uani 0.50 1 d P C 1
H38A H 0.7955 0.6501 0.9340 0.039 Uiso 0.50 1 calc PR C 1
H38B H 0.8342 0.5204 0.9265 0.039 Uiso 0.50 1 calc PR C 1
H38C H 0.7167 0.5893 0.9759 0.039 Uiso 0.50 1 calc PR C 1
C39 C 0.7716(5) 0.6202(5) 0.8060(3) 0.0213(11) Uani 0.50 1 d P C 1
H39A H 0.8005 0.6783 0.8057 0.032 Uiso 0.50 1 calc PR C 1
H39B H 0.7273 0.6340 0.7669 0.032 Uiso 0.50 1 calc PR C 1
H39C H 0.8397 0.5475 0.8030 0.032 Uiso 0.50 1 calc PR C 1
C40 C 0.6461(6) 0.5331(5) 0.8716(4) 0.0223(13) Uani 0.50 1 d P C 1
H40A H 0.5932 0.5332 0.9137 0.033 Uiso 0.50 1 calc PR C 1
H40B H 0.7146 0.4606 0.8684 0.033 Uiso 0.50 1 calc PR C 1
H40C H 0.6022 0.5471 0.8323 0.033 Uiso 0.50 1 calc PR C 1
C42 C 0.5457(9) 0.8047(7) 1.0205(5) 0.0219(17) Uani 0.50 1 d P C 1
H42A H 0.6280 0.7478 1.0177 0.033 Uiso 0.50 1 calc PR C 1
H42B H 0.5035 0.7985 1.0657 0.033 Uiso 0.50 1 calc PR C 1
H42C H 0.5464 0.8786 1.0130 0.033 Uiso 0.50 1 calc PR C 1
C43 C 0.4615(5) 0.6752(5) 0.9952(3) 0.0211(11) Uani 0.50 1 d P C 1
H43A H 0.5396 0.6117 0.9929 0.032 Uiso 0.50 1 calc PR C 1
H43B H 0.4089 0.6612 0.9694 0.032 Uiso 0.50 1 calc PR C 1
H43C H 0.4261 0.6856 1.0429 0.032 Uiso 0.50 1 calc PR C 1
C44 C 0.3537(6) 0.8759(6) 0.9696(3) 0.0257(13) Uani 0.50 1 d P C 1
H44A H 0.3095 0.8681 0.9354 0.038 Uiso 0.50 1 calc PR C 1
H44B H 0.3565 0.9489 0.9626 0.038 Uiso 0.50 1 calc PR C 1
H44C H 0.3135 0.8689 1.0153 0.038 Uiso 0.50 1 calc PR C 1
C46 C 0.5184(6) 0.9904(5) 0.8773(4) 0.0291(14) Uani 0.50 1 d P C 1
H46A H 0.5004 0.9828 0.9269 0.044 Uiso 0.50 1 calc PR C 1
H46B H 0.4464 1.0078 0.8559 0.044 Uiso 0.50 1 calc PR C 1
H46C H 0.5452 1.0504 0.8655 0.044 Uiso 0.50 1 calc PR C 1
C47 C 0.6473(7) 0.8874(6) 0.7789(3) 0.0287(14) Uani 0.50 1 d P C 1
H47A H 0.5780 0.8952 0.7579 0.043 Uiso 0.50 1 calc PR C 1
H47B H 0.7176 0.8227 0.7617 0.043 Uiso 0.50 1 calc PR C 1
H47C H 0.6621 0.9545 0.7677 0.043 Uiso 0.50 1 calc PR C 1
C48 C 0.7293(8) 0.8594(8) 0.8900(5) 0.0252(18) Uani 0.50 1 d P C 1
H48A H 0.7062 0.8497 0.9389 0.038 Uiso 0.50 1 calc PR C 1
H48B H 0.7458 0.9259 0.8811 0.038 Uiso 0.50 1 calc PR C 1
H48C H 0.8012 0.7941 0.8750 0.038 Uiso 0.50 1 calc PR C 1
C14A C 0.1255(19) 0.5257(18) 0.8854(7) 0.023(2) Uani 0.50 1 d P A 2
H14D H 0.0867 0.5172 0.8487 0.034 Uiso 0.50 1 calc PR A 2
H14E H 0.0665 0.5514 0.9257 0.034 Uiso 0.50 1 calc PR A 2
H14F H 0.1895 0.4540 0.8970 0.034 Uiso 0.50 1 calc PR A 2
C15A C 0.2386(6) 0.6250(6) 0.9181(3) 0.0223(12) Uani 0.50 1 d P A 2
H15D H 0.2731 0.6787 0.9015 0.034 Uiso 0.50 1 calc PR A 2
H15E H 0.3022 0.5536 0.9305 0.034 Uiso 0.50 1 calc PR A 2
H15F H 0.1800 0.6528 0.9582 0.034 Uiso 0.50 1 calc PR A 2
C16A C 0.0571(6) 0.7312(5) 0.8634(3) 0.0231(12) Uani 0.50 1 d P A 2
H16D H 0.0824 0.7917 0.8488 0.035 Uiso 0.50 1 calc PR A 2
H16E H 0.0148 0.7424 0.9097 0.035 Uiso 0.50 1 calc PR A 2
H16F H 0.0038 0.7307 0.8322 0.035 Uiso 0.50 1 calc PR A 2
C18A C 0.2404(7) 0.6146(6) 0.6378(3) 0.0269(13) Uani 0.50 1 d P A 2
H18D H 0.2977 0.6484 0.6335 0.040 Uiso 0.50 1 calc PR A 2
H18E H 0.1915 0.6432 0.6001 0.040 Uiso 0.50 1 calc PR A 2
H18F H 0.2837 0.5337 0.6363 0.040 Uiso 0.50 1 calc PR A 2
C19A C 0.0950(6) 0.7750(5) 0.7005(3) 0.0273(13) Uani 0.50 1 d P A 2
H19D H 0.1561 0.8044 0.6958 0.041 Uiso 0.50 1 calc PR A 2
H19E H 0.0374 0.8042 0.7407 0.041 Uiso 0.50 1 calc PR A 2
H19F H 0.0535 0.7977 0.6597 0.041 Uiso 0.50 1 calc PR A 2
C20A C 0.0717(7) 0.5961(7) 0.7158(4) 0.0294(15) Uani 0.50 1 d P A 2
H20D H 0.1139 0.5150 0.7207 0.044 Uiso 0.50 1 calc PR A 2
H20E H 0.0298 0.6167 0.6752 0.044 Uiso 0.50 1 calc PR A 2
H20F H 0.0138 0.6232 0.7562 0.044 Uiso 0.50 1 calc PR A 2
C22A C 0.4367(6) 0.4171(5) 0.8333(4) 0.0276(13) Uani 0.50 1 d P A 2
H22D H 0.3716 0.4194 0.8690 0.041 Uiso 0.50 1 calc PR A 2
H22E H 0.4729 0.4646 0.8446 0.041 Uiso 0.50 1 calc PR A 2
H22F H 0.4973 0.3404 0.8301 0.041 Uiso 0.50 1 calc PR A 2
C23A C 0.3280(8) 0.3782(8) 0.7510(5) 0.0250(17) Uani 0.50 1 d P A 2
H23D H 0.2622 0.3865 0.7875 0.037 Uiso 0.50 1 calc PR A 2
H23E H 0.3896 0.3019 0.7535 0.037 Uiso 0.50 1 calc PR A 2
H23F H 0.2977 0.3940 0.7067 0.037 Uiso 0.50 1 calc PR A 2
C24A C 0.4791(6) 0.4574(5) 0.7100(4) 0.0263(14) Uani 0.50 1 d P A 2
H24D H 0.5084 0.5117 0.7190 0.039 Uiso 0.50 1 calc PR A 2
H24E H 0.4518 0.4748 0.6648 0.039 Uiso 0.50 1 calc PR A 2
H24F H 0.5437 0.3826 0.7116 0.039 Uiso 0.50 1 calc PR A 2
C26A C 0.7999(12) 0.7618(12) 0.6271(5) 0.029(2) Uani 0.50 1 d P B 2
H26D H 0.8603 0.6849 0.6248 0.044 Uiso 0.50 1 calc PR B 2
H26E H 0.7536 0.7723 0.6724 0.044 Uiso 0.50 1 calc PR B 2
H26F H 0.8395 0.8128 0.6187 0.044 Uiso 0.50 1 calc PR B 2
C27A C 0.8021(8) 0.7743(8) 0.5006(3) 0.0345(16) Uani 0.50 1 d P B 2
H27D H 0.8606 0.6968 0.4977 0.052 Uiso 0.50 1 calc PR B 2
H27E H 0.8438 0.8225 0.5006 0.052 Uiso 0.50 1 calc PR B 2
H27F H 0.7569 0.7960 0.4613 0.052 Uiso 0.50 1 calc PR B 2
C28A C 0.6259(8) 0.8991(6) 0.5753(5) 0.0334(16) Uani 0.50 1 d P B 2
H28D H 0.5716 0.9054 0.6176 0.050 Uiso 0.50 1 calc PR B 2
H28E H 0.5800 0.9212 0.5363 0.050 Uiso 0.50 1 calc PR B 2
H28F H 0.6669 0.9477 0.5755 0.050 Uiso 0.50 1 calc PR B 2
C30A C 0.4137(6) 0.8213(6) 0.5621(4) 0.0346(16) Uani 0.50 1 d P B 2
H30D H 0.3978 0.7872 0.6068 0.052 Uiso 0.50 1 calc PR B 2
H30E H 0.3432 0.8477 0.5380 0.052 Uiso 0.50 1 calc PR B 2
H30F H 0.4320 0.8842 0.5684 0.052 Uiso 0.50 1 calc PR B 2
C31A C 0.4911(8) 0.6322(8) 0.5212(4) 0.0296(16) Uani 0.50 1 d P B 2
H31D H 0.4693 0.6111 0.5686 0.044 Uiso 0.50 1 calc PR B 2
H31E H 0.5602 0.5695 0.5008 0.044 Uiso 0.50 1 calc PR B 2
H31F H 0.4235 0.6520 0.4953 0.044 Uiso 0.50 1 calc PR B 2
C32A C 0.5556(8) 0.7709(8) 0.4544(4) 0.0337(17) Uani 0.50 1 d P B 2
H32D H 0.5742 0.8346 0.4579 0.051 Uiso 0.50 1 calc PR B 2
H32E H 0.4895 0.7936 0.4270 0.051 Uiso 0.50 1 calc PR B 2
H32F H 0.6262 0.7111 0.4326 0.051 Uiso 0.50 1 calc PR B 2
C34A C 0.6968(6) 0.4711(5) 0.5377(3) 0.0254(12) Uani 0.50 1 d P B 2
H34D H 0.6505 0.5087 0.4997 0.038 Uiso 0.50 1 calc PR B 2
H34E H 0.6432 0.4624 0.5775 0.038 Uiso 0.50 1 calc PR B 2
H34F H 0.7571 0.3978 0.5245 0.038 Uiso 0.50 1 calc PR B 2
C35A C 0.8414(7) 0.5514(6) 0.4872(4) 0.0279(14) Uani 0.50 1 d P B 2
H35D H 0.7909 0.5872 0.4507 0.042 Uiso 0.50 1 calc PR B 2
H35E H 0.8993 0.4769 0.4745 0.042 Uiso 0.50 1 calc PR B 2
H35F H 0.8842 0.5959 0.4939 0.042 Uiso 0.50 1 calc PR B 2
C36A C 0.8275(7) 0.4916(6) 0.6100(4) 0.0276(13) Uani 0.50 1 d P B 2
H36D H 0.8659 0.5380 0.6201 0.041 Uiso 0.50 1 calc PR B 2
H36E H 0.8889 0.4184 0.5975 0.041 Uiso 0.50 1 calc PR B 2
H36F H 0.7750 0.4829 0.6504 0.041 Uiso 0.50 1 calc PR B 2
C38A C 0.7914(7) 0.6085(6) 0.9081(4) 0.0213(15) Uani 0.50 1 d P C 2
H38D H 0.7609 0.6358 0.9540 0.032 Uiso 0.50 1 calc PR C 2
H38E H 0.8337 0.6514 0.8826 0.032 Uiso 0.50 1 calc PR C 2
H38F H 0.8466 0.5298 0.9114 0.032 Uiso 0.50 1 calc PR C 2
C39A C 0.7401(6) 0.5774(5) 0.7984(3) 0.0230(12) Uani 0.50 1 d P C 2
H39D H 0.6740 0.5855 0.7742 0.034 Uiso 0.50 1 calc PR C 2
H39E H 0.7954 0.4988 0.8020 0.034 Uiso 0.50 1 calc PR C 2
H39F H 0.7825 0.6204 0.7732 0.034 Uiso 0.50 1 calc PR C 2
C40A C 0.6345(6) 0.5377(5) 0.9079(4) 0.0219(13) Uani 0.50 1 d P C 2
H40D H 0.5674 0.5452 0.8848 0.033 Uiso 0.50 1 calc PR C 2
H40E H 0.6063 0.5547 0.9558 0.033 Uiso 0.50 1 calc PR C 2
H40F H 0.6961 0.4614 0.9053 0.033 Uiso 0.50 1 calc PR C 2
C42A C 0.5518(9) 0.7623(7) 1.0154(5) 0.0233(18) Uani 0.50 1 d P C 2
H42D H 0.6046 0.8011 1.0044 0.035 Uiso 0.50 1 calc PR C 2
H42E H 0.6001 0.6820 1.0195 0.035 Uiso 0.50 1 calc PR C 2
H42F H 0.5016 0.7869 1.0587 0.035 Uiso 0.50 1 calc PR C 2
C43A C 0.3914(5) 0.7336(5) 0.9718(3) 0.0217(12) Uani 0.50 1 d P C 2
H43D H 0.3454 0.7560 0.9329 0.032 Uiso 0.50 1 calc PR C 2
H43E H 0.3369 0.7575 1.0139 0.032 Uiso 0.50 1 calc PR C 2
H43F H 0.4354 0.6526 0.9746 0.032 Uiso 0.50 1 calc PR C 2
C44A C 0.3932(6) 0.9172(5) 0.9573(3) 0.0218(12) Uani 0.50 1 d P C 2
H44D H 0.3431 0.9326 0.9208 0.033 Uiso 0.50 1 calc PR C 2
H44E H 0.4425 0.9596 0.9472 0.033 Uiso 0.50 1 calc PR C 2
H44F H 0.3422 0.9391 1.0007 0.033 Uiso 0.50 1 calc PR C 2
C46A C 0.5357(6) 0.9762(5) 0.8148(3) 0.0245(12) Uani 0.50 1 d P C 2
H46D H 0.4992 0.9538 0.7825 0.037 Uiso 0.50 1 calc PR C 2
H46E H 0.5774 1.0203 0.7902 0.037 Uiso 0.50 1 calc PR C 2
H46F H 0.4733 1.0209 0.8492 0.037 Uiso 0.50 1 calc PR C 2
C47A C 0.7292(5) 0.8259(5) 0.7817(3) 0.0247(12) Uani 0.50 1 d P C 2
H47D H 0.6940 0.8092 0.7462 0.037 Uiso 0.50 1 calc PR C 2
H47E H 0.7960 0.7583 0.7958 0.037 Uiso 0.50 1 calc PR C 2
H47F H 0.7582 0.8829 0.7638 0.037 Uiso 0.50 1 calc PR C 2
C48A C 0.6849(8) 0.8952(8) 0.8988(6) 0.0256(19) Uani 0.50 1 d P C 2
H48D H 0.7401 0.8247 0.9186 0.038 Uiso 0.50 1 calc PR C 2
H48E H 0.6257 0.9383 0.9350 0.038 Uiso 0.50 1 calc PR C 2
H48F H 0.7298 0.9376 0.8761 0.038 Uiso 0.50 1 calc PR C 2
C17 C 0.1559(3) 0.6448(3) 0.70867(15) 0.0221(6) Uani 1 1 d . . .
C21 C 0.3834(3) 0.4620(2) 0.75980(19) 0.0279(7) Uani 1 1 d . . .
C25 C 0.7116(3) 0.7871(3) 0.57001(16) 0.0277(7) Uani 1 1 d . . .
C29 C 0.5229(3) 0.7332(3) 0.5194(2) 0.0339(8) Uani 1 1 d . . .
C33 C 0.7601(3) 0.5422(3) 0.55591(19) 0.0300(7) Uani 1 1 d . . .
C37 C 0.6892(2) 0.6216(2) 0.87196(15) 0.0189(5) Uani 1 1 d . . .
C41 C 0.4781(3) 0.7869(3) 0.96268(18) 0.0266(7) Uani 1 1 d . . .
C45 C 0.6246(3) 0.8730(3) 0.84955(19) 0.0289(7) Uani 1 1 d . . .
C49 C -0.0466(8) 0.0120(7) 0.5310(5) 0.048(2) Uani 0.50 1 d P . .
H49A H -0.1031 -0.0203 0.5257 0.057 Uiso 0.50 1 calc PR . .
H49B H -0.0063 -0.0261 0.5717 0.057 Uiso 0.50 1 calc PR . .
C50 C -0.1143(9) 0.1293(8) 0.5432(5) 0.055(2) Uani 0.50 1 d PU . .
H50A H -0.0601 0.1614 0.5529 0.066 Uiso 0.50 1 calc PR . .
H50B H -0.1515 0.1695 0.5020 0.066 Uiso 0.50 1 calc PR . .
C51 C -0.2057(13) 0.1424(12) 0.6003(7) 0.089(4) Uani 0.50 1 d PU . .
H51A H -0.2512 0.2216 0.6083 0.134 Uiso 0.50 1 calc PR . .
H51B H -0.1685 0.1032 0.6410 0.134 Uiso 0.50 1 calc PR . .
H51C H -0.2597 0.1113 0.5902 0.134 Uiso 0.50 1 calc PR . .

loop_
_atom_site_aniso_label
_atom_site_aniso_U_11
_atom_site_aniso_U_22
_atom_site_aniso_U_33
_atom_site_aniso_U_23
_atom_site_aniso_U_13
_atom_site_aniso_U_12
Fe1 0.01202(18) 0.01063(18) 0.0188(2) -0.00162(14) -0.00205(14) -0.00454(14)
Fe2 0.0166(2) 0.0135(2) 0.0236(2) -0.00282(15) 0.00511(15) -0.00753(16)
P1 0.0148(3) 0.0117(3) 0.0255(4) 0.0019(3) -0.0001(3) -0.0044(3)
P2 0.0133(3) 0.0130(3) 0.0171(3) 0.0003(2) -0.0022(2) -0.0072(3)
P3 0.0239(4) 0.0191(4) 0.0267(4) -0.0061(3) 0.0100(3) -0.0112(3)
P4 0.0138(3) 0.0124(3) 0.0272(4) -0.0008(3) -0.0053(3) -0.0055(3)
N1 0.0256(13) 0.0149(12) 0.0247(13) 0.0012(10) 0.0046(10) -0.0013(10)
N2 0.0176(11) 0.0132(10) 0.0217(12) -0.0021(9) 0.0016(9) -0.0085(9)
N3 0.0423(18) 0.0214(14) 0.0413(18) -0.0002(12) 0.0249(14) -0.0060(13)
N4 0.0134(11) 0.0144(11) 0.0309(13) 0.0011(9) -0.0067(9) -0.0052(9)
C1 0.0267(15) 0.0152(13) 0.0294(16) -0.0011(11) -0.0053(12) -0.0025(12)
C2 0.044(2) 0.0261(17) 0.0292(17) -0.0046(13) 0.0041(15) -0.0045(15)
C3 0.0324(18) 0.0172(15) 0.056(2) -0.0095(15) -0.0154(16) -0.0012(13)
C4 0.0314(18) 0.0315(18) 0.050(2) -0.0008(16) -0.0166(16) -0.0110(15)
C5 0.0173(15) 0.0240(16) 0.070(3) -0.0176(16) -0.0025(15) -0.0069(13)
C6 0.0269(19) 0.032(2) 0.112(4) -0.023(2) -0.035(2) 0.0042(16)
C7 0.036(2) 0.057(3) 0.096(4) -0.037(3) 0.033(2) -0.031(2)
C8 0.031(2) 0.037(2) 0.096(4) -0.028(2) -0.003(2) -0.0168(17)
C9 0.047(2) 0.0303(17) 0.0256(16) 0.0104(13) -0.0049(14) -0.0226(16)
C10 0.075(3) 0.039(2) 0.049(2) 0.0238(19) -0.021(2) -0.033(2)
C11 0.079(3) 0.053(3) 0.0260(19) 0.0063(17) -0.0081(19) -0.033(2)
C12 0.043(2) 0.052(2) 0.044(2) 0.0037(18) 0.0151(18) -0.030(2)
C13 0.0329(17) 0.0431(19) 0.0170(14) -0.0011(12) 0.0002(12) -0.0290(15)
C14 0.040(4) 0.030(3) 0.008(7) 0.001(4) 0.000(4) -0.025(3)
C15 0.037(4) 0.029(4) 0.023(3) 0.006(3) -0.014(3) -0.016(3)
C16 0.026(3) 0.027(3) 0.018(3) -0.006(2) 0.007(3) -0.014(3)
C18 0.027(3) 0.030(4) 0.021(3) 0.004(2) -0.007(2) -0.016(3)
C19 0.018(3) 0.024(3) 0.034(3) -0.002(2) -0.008(2) -0.007(2)
C20 0.032(4) 0.025(4) 0.031(4) -0.005(3) -0.009(3) -0.020(3)
C22 0.023(3) 0.017(3) 0.051(4) 0.003(3) -0.016(3) -0.008(2)
C23 0.030(5) 0.015(4) 0.040(6) -0.001(4) -0.007(4) -0.011(3)
C24 0.024(3) 0.018(3) 0.037(4) -0.008(3) 0.007(3) -0.004(2)
C26 0.033(5) 0.037(6) 0.018(5) -0.001(4) -0.001(4) -0.023(4)
C27 0.044(4) 0.035(4) 0.028(4) 0.005(3) -0.003(3) -0.030(4)
C28 0.033(4) 0.023(3) 0.029(4) -0.009(3) 0.003(3) -0.011(3)
C30 0.031(3) 0.026(3) 0.035(4) 0.004(3) -0.011(3) -0.005(3)
C31 0.028(4) 0.034(5) 0.031(4) 0.000(3) -0.008(3) -0.017(3)
C32 0.034(4) 0.038(5) 0.023(4) -0.001(3) -0.007(3) -0.012(4)
C34 0.032(3) 0.020(3) 0.045(4) -0.006(3) 0.004(3) -0.008(3)
C35 0.034(4) 0.032(4) 0.029(4) -0.017(3) 0.009(3) -0.012(3)
C36 0.016(3) 0.037(4) 0.035(4) -0.006(3) 0.003(3) -0.008(3)
C38 0.020(4) 0.025(4) 0.033(5) 0.004(3) -0.009(3) -0.009(3)
C39 0.020(3) 0.020(3) 0.025(3) -0.009(2) 0.003(2) -0.010(3)
C40 0.027(3) 0.011(3) 0.030(4) -0.007(3) -0.005(3) -0.007(2)
C42 0.030(4) 0.027(5) 0.014(3) -0.001(4) -0.009(2) -0.014(4)
C43 0.024(3) 0.027(3) 0.017(3) 0.000(2) -0.004(2) -0.015(3)
C44 0.019(3) 0.030(3) 0.022(3) -0.001(3) -0.002(2) -0.004(3)
C46 0.036(4) 0.018(3) 0.033(3) -0.002(2) -0.005(3) -0.012(3)
C47 0.040(4) 0.033(4) 0.025(3) 0.004(3) -0.002(3) -0.028(3)
C48 0.030(5) 0.033(6) 0.022(4) 0.000(4) -0.004(4) -0.023(4)
C14A 0.040(4) 0.030(3) 0.008(7) 0.001(4) 0.000(4) -0.025(3)
C15A 0.030(3) 0.031(4) 0.015(3) 0.004(2) -0.005(2) -0.022(3)
C16A 0.020(3) 0.023(3) 0.023(3) -0.003(2) -0.003(3) -0.006(2)
C18A 0.036(4) 0.025(4) 0.020(3) -0.002(2) -0.005(3) -0.013(3)
C19A 0.032(3) 0.019(3) 0.029(3) 0.005(2) -0.014(3) -0.008(3)
C20A 0.035(4) 0.029(4) 0.034(4) -0.003(3) -0.019(3) -0.018(3)
C22A 0.024(3) 0.020(3) 0.038(4) 0.003(3) -0.010(3) -0.008(2)
C23A 0.029(5) 0.016(4) 0.032(5) -0.007(3) 0.000(3) -0.011(3)
C24A 0.022(3) 0.021(3) 0.034(4) -0.008(3) 0.016(3) -0.013(3)
C26A 0.029(5) 0.046(6) 0.020(6) -0.005(4) -0.005(4) -0.022(5)
C27A 0.048(5) 0.055(5) 0.016(3) 0.002(3) 0.001(3) -0.039(4)
C28A 0.042(4) 0.026(4) 0.042(5) -0.002(4) -0.009(4) -0.022(3)
C30A 0.019(3) 0.036(4) 0.046(4) 0.001(3) -0.019(3) -0.004(3)
C31A 0.028(4) 0.042(5) 0.025(4) -0.001(3) 0.001(3) -0.022(4)
C32A 0.033(4) 0.048(5) 0.027(4) 0.007(4) -0.010(3) -0.023(4)
C34A 0.025(3) 0.024(3) 0.028(3) -0.008(2) 0.001(2) -0.010(2)
C35A 0.025(3) 0.027(3) 0.031(4) -0.005(3) -0.004(3) -0.010(3)
C36A 0.027(4) 0.023(3) 0.028(3) -0.005(3) -0.006(3) -0.003(3)
C38A 0.019(4) 0.013(3) 0.031(5) -0.001(3) -0.011(3) -0.003(3)
C39A 0.018(3) 0.017(3) 0.028(3) -0.008(2) -0.003(2) 0.000(2)
C40A 0.018(3) 0.019(3) 0.027(4) -0.007(3) 0.001(3) -0.006(2)
C42A 0.024(3) 0.024(5) 0.021(4) -0.001(4) -0.004(3) -0.008(4)
C43A 0.023(3) 0.024(3) 0.022(3) -0.001(2) 0.000(2) -0.015(3)
C44A 0.023(3) 0.020(3) 0.017(3) 0.000(2) 0.001(2) -0.005(3)
C46A 0.026(3) 0.017(3) 0.031(3) 0.002(2) -0.007(2) -0.010(2)
C47A 0.015(3) 0.027(3) 0.031(3) -0.001(2) -0.002(2) -0.008(3)
C48A 0.026(5) 0.021(5) 0.036(5) -0.007(3) -0.004(4) -0.015(4)
C17 0.0226(14) 0.0223(14) 0.0208(14) -0.0045(11) -0.0080(11) -0.0060(12)
C21 0.0238(15) 0.0132(13) 0.050(2) -0.0036(13) -0.0151(14) -0.0062(12)
C25 0.0416(19) 0.0296(16) 0.0224(15) 0.0020(12) -0.0055(13) -0.0250(15)
C29 0.0239(16) 0.0303(17) 0.051(2) -0.0100(15) 0.0029(15) -0.0153(14)
C33 0.0225(15) 0.0274(16) 0.0394(19) -0.0122(14) 0.0091(13) -0.0115(13)
C37 0.0165(13) 0.0140(12) 0.0238(14) -0.0023(10) -0.0062(10) -0.0026(10)
C41 0.0219(15) 0.0257(15) 0.0365(17) -0.0130(13) 0.0011(12) -0.0127(13)
C45 0.0226(15) 0.0188(14) 0.050(2) 0.0091(13) -0.0151(14) -0.0124(12)
C49 0.055(5) 0.031(4) 0.069(6) 0.008(4) -0.034(4) -0.023(4)
C50 0.063(6) 0.047(5) 0.070(6) 0.021(4) -0.047(5) -0.030(5)
C51 0.114(10) 0.099(10) 0.082(8) 0.039(7) -0.066(6) -0.062(9)

loop_
_atom_type_symbol
_atom_type_description
_atom_type_scat_dispersion_real
_atom_type_scat_dispersion_imag
_atom_type_scat_source
C C 0.0033 0.0016 'International Tables Vol C Tables 4.2.6.8 and 6.1.1.4'
H H 0.0000 0.0000 'International Tables Vol C Tables 4.2.6.8 and 6.1.1.4'
N N 0.0061 0.0033 'International Tables Vol C Tables 4.2.6.8 and 6.1.1.4'
P P 0.1023 0.0942 'International Tables Vol C Tables 4.2.6.8 and 6.1.1.4'
Fe Fe 0.3463 0.8444 'International Tables Vol C Tables 4.2.6.8 and 6.1.1.4'

loop_
_geom_angle_atom_site_label_1
_geom_angle_atom_site_label_2
_geom_angle_atom_site_label_3
_geom_angle
_geom_angle_site_symmetry_1
_geom_angle_site_symmetry_3
N1 Fe1 N4 134.21(12) . .
N1 Fe1 N2 133.44(12) . .
N4 Fe1 N2 91.88(10) . .
N1 Fe1 Fe2 152.09(8) . .
N4 Fe1 Fe2 50.14(8) . .
N2 Fe1 Fe2 50.03(7) . .
N3 Fe2 N2 135.79(14) . .
N3 Fe2 N4 131.90(14) . .
N2 Fe2 N4 92.07(10) . .
N3 Fe2 Fe1 153.42(10) . .
N2 Fe2 Fe1 50.28(7) . .
N4 Fe2 Fe1 50.10(7) . .
N1 P1 C5 111.35(16) . .
N1 P1 C9 111.67(15) . .
C5 P1 C9 107.97(18) . .
N1 P1 C1 110.84(15) . .
C5 P1 C1 105.95(15) . .
C9 P1 C1 108.84(15) . .
N2 P2 C17 111.17(14) . .
N2 P2 C13 110.76(13) . .
C17 P2 C13 107.74(14) . .
N2 P2 C21 110.93(13) . .
C17 P2 C21 107.62(14) . .
C13 P2 C21 108.49(16) . .
N3 P3 C25 111.83(17) . .
N3 P3 C29 112.19(19) . .
C25 P3 C29 106.88(15) . .
N3 P3 C33 109.66(16) . .
C25 P3 C33 107.99(15) . .
C29 P3 C33 108.11(16) . .
N4 P4 C37 111.14(13) . .
N4 P4 C41 110.68(14) . .
C37 P4 C41 108.01(14) . .
N4 P4 C45 110.95(14) . .
C37 P4 C45 107.88(14) . .
C41 P4 C45 108.06(15) . .
P1 N1 Fe1 153.32(17) . .
P2 N2 Fe2 140.17(14) . .
P2 N2 Fe1 137.74(14) . .
Fe2 N2 Fe1 79.68(9) . .
P3 N3 Fe2 161.3(2) . .
P4 N4 Fe1 140.88(16) . .
P4 N4 Fe2 137.79(15) . .
Fe1 N4 Fe2 79.76(9) . .
C3 C1 C4 106.8(3) . .
C3 C1 C2 109.6(3) . .
C4 C1 C2 106.0(3) . .
C3 C1 P1 117.5(2) . .
C4 C1 P1 108.5(2) . .
C2 C1 P1 107.9(2) . .
C1 C2 H2A 109.5 . .
C1 C2 H2B 109.5 . .
H2A C2 H2B 109.5 . .
C1 C2 H2C 109.5 . .
H2A C2 H2C 109.5 . .
H2B C2 H2C 109.5 . .
C1 C3 H3B 109.5 . .
C1 C3 H3C 109.5 . .
H3B C3 H3C 109.5 . .
C1 C3 H3D 109.5 . .
H3B C3 H3D 109.5 . .
H3C C3 H3D 109.5 . .
C1 C4 H4A 109.5 . .
C1 C4 H4B 109.5 . .
H4A C4 H4B 109.5 . .
C1 C4 H4C 109.5 . .
H4A C4 H4C 109.5 . .
H4B C4 H4C 109.5 . .
C7 C5 C6 108.7(4) . .
C7 C5 C8 104.2(3) . .
C6 C5 C8 109.2(4) . .
C7 C5 P1 109.3(3) . .
C6 C5 P1 117.1(3) . .
C8 C5 P1 107.6(2) . .
C5 C6 H6A 109.5 . .
C5 C6 H6B 109.5 . .
H6A C6 H6B 109.5 . .
C5 C6 H6C 109.5 . .
H6A C6 H6C 109.5 . .
H6B C6 H6C 109.5 . .
C5 C7 H7A 109.5 . .
C5 C7 H7B 109.5 . .
H7A C7 H7B 109.5 . .
C5 C7 H7C 109.5 . .
H7A C7 H7C 109.5 . .
H7B C7 H7C 109.5 . .
C5 C8 H8A 109.5 . .
C5 C8 H8B 109.5 . .
H8A C8 H8B 109.5 . .
C5 C8 H8C 109.5 . .
H8A C8 H8C 109.5 . .
H8B C8 H8C 109.5 . .
C12 C9 C10 109.2(3) . .
C12 C9 C11 106.1(4) . .
C10 C9 C11 108.3(3) . .
C12 C9 P1 108.7(2) . .
C10 C9 P1 116.4(3) . .
C11 C9 P1 107.8(2) . .
C9 C10 H10A 109.5 . .
C9 C10 H10B 109.5 . .
H10A C10 H10B 109.5 . .
C9 C10 H10C 109.5 . .
H10A C10 H10C 109.5 . .
H10B C10 H10C 109.5 . .
C9 C11 H11A 109.5 . .
C9 C11 H11B 109.5 . .
H11A C11 H11B 109.5 . .
C9 C11 H11C 109.5 . .
H11A C11 H11C 109.5 . .
H11B C11 H11C 109.5 . .
C9 C12 H12A 109.5 . .
C9 C12 H12B 109.5 . .
H12A C12 H12B 109.5 . .
C9 C12 H12C 109.5 . .
H12A C12 H12C 109.5 . .
H12B C12 H12C 109.5 . .
C14A C13 C15A 111.0(5) . .
C16 C13 C14 115.6(9) . .
C16 C13 C15 107.2(5) . .
C14 C13 C15 102.2(6) . .
C14A C13 C16A 103.5(8) . .
C15A C13 C16A 100.0(4) . .
C16 C13 P2 115.6(3) . .
C14A C13 P2 121.9(7) . .
C15A C13 P2 112.2(3) . .
C14 C13 P2 112.2(7) . .
C15 C13 P2 102.0(3) . .
C16A C13 P2 105.0(3) . .
C13 C14 H14A 109.5 . .
C13 C14 H14B 109.5 . .
H14A C14 H14B 109.5 . .
C13 C14 H14C 109.5 . .
H14A C14 H14C 109.5 . .
H14B C14 H14C 109.5 . .
C13 C15 H15A 109.5 . .
C13 C15 H15B 109.5 . .
H15A C15 H15B 109.5 . .
C13 C15 H15C 109.5 . .
H15A C15 H15C 109.5 . .
H15B C15 H15C 109.5 . .
C13 C16 H16A 109.5 . .
C13 C16 H16B 109.5 . .
H16A C16 H16B 109.5 . .
C13 C16 H16C 109.5 . .
H16A C16 H16C 109.5 . .
H16B C16 H16C 109.5 . .
C17 C18 H18A 109.5 . .
C17 C18 H18B 109.5 . .
H18A C18 H18B 109.5 . .
C17 C18 H18C 109.5 . .
H18A C18 H18C 109.5 . .
H18B C18 H18C 109.5 . .
C17 C19 H19A 109.5 . .
C17 C19 H19B 109.5 . .
H19A C19 H19B 109.5 . .
C17 C19 H19C 109.5 . .
H19A C19 H19C 109.5 . .
H19B C19 H19C 109.5 . .
C17 C20 H20A 109.5 . .
C17 C20 H20B 109.5 . .
H20A C20 H20B 109.5 . .
C17 C20 H20C 109.5 . .
H20A C20 H20C 109.5 . .
H20B C20 H20C 109.5 . .
C21 C22 H22A 109.5 . .
C21 C22 H22B 109.5 . .
H22A C22 H22B 109.5 . .
C21 C22 H22C 109.5 . .
H22A C22 H22C 109.5 . .
H22B C22 H22C 109.5 . .
C21 C23 H23A 109.5 . .
C21 C23 H23B 109.5 . .
H23A C23 H23B 109.5 . .
C21 C23 H23C 109.5 . .
H23A C23 H23C 109.5 . .
H23B C23 H23C 109.5 . .
C21 C24 H24A 109.5 . .
C21 C24 H24B 109.5 . .
H24A C24 H24B 109.5 . .
C21 C24 H24C 109.5 . .
H24A C24 H24C 109.5 . .
H24B C24 H24C 109.5 . .
C25 C26 H26A 109.5 . .
C25 C26 H26B 109.5 . .
H26A C26 H26B 109.5 . .
C25 C26 H26C 109.5 . .
H26A C26 H26C 109.5 . .
H26B C26 H26C 109.5 . .
C25 C27 H27A 109.5 . .
C25 C27 H27B 109.5 . .
H27A C27 H27B 109.5 . .
C25 C27 H27C 109.5 . .
H27A C27 H27C 109.5 . .
H27B C27 H27C 109.5 . .
C25 C28 H28A 109.5 . .
C25 C28 H28B 109.5 . .
H28A C28 H28B 109.5 . .
C25 C28 H28C 109.5 . .
H28A C28 H28C 109.5 . .
H28B C28 H28C 109.5 . .
C29 C30 H30A 109.5 . .
C29 C30 H30B 109.5 . .
H30A C30 H30B 109.5 . .
C29 C30 H30C 109.5 . .
H30A C30 H30C 109.5 . .
H30B C30 H30C 109.5 . .
C29 C31 H31A 109.5 . .
C29 C31 H31B 109.5 . .
H31A C31 H31B 109.5 . .
C29 C31 H31C 109.5 . .
H31A C31 H31C 109.5 . .
H31B C31 H31C 109.5 . .
C29 C32 H32A 109.5 . .
C29 C32 H32B 109.5 . .
H32A C32 H32B 109.5 . .
C29 C32 H32C 109.5 . .
H32A C32 H32C 109.5 . .
H32B C32 H32C 109.5 . .
C33 C34 H34A 109.5 . .
C33 C34 H34B 109.5 . .
H34A C34 H34B 109.5 . .
C33 C34 H34C 109.5 . .
H34A C34 H34C 109.5 . .
H34B C34 H34C 109.5 . .
C33 C35 H35A 109.5 . .
C33 C35 H35B 109.5 . .
H35A C35 H35B 109.5 . .
C33 C35 H35C 109.5 . .
H35A C35 H35C 109.5 . .
H35B C35 H35C 109.5 . .
C33 C36 H36A 109.5 . .
C33 C36 H36B 109.5 . .
H36A C36 H36B 109.5 . .
C33 C36 H36C 109.5 . .
H36A C36 H36C 109.5 . .
H36B C36 H36C 109.5 . .
C37 C38 H38A 109.5 . .
C37 C38 H38B 109.5 . .
H38A C38 H38B 109.5 . .
C37 C38 H38C 109.5 . .
H38A C38 H38C 109.5 . .
H38B C38 H38C 109.5 . .
C37 C39 H39A 109.5 . .
C37 C39 H39B 109.5 . .
H39A C39 H39B 109.5 . .
C37 C39 H39C 109.5 . .
H39A C39 H39C 109.5 . .
H39B C39 H39C 109.5 . .
C37 C40 H40A 109.5 . .
C37 C40 H40B 109.5 . .
H40A C40 H40B 109.5 . .
C37 C40 H40C 109.5 . .
H40A C40 H40C 109.5 . .
H40B C40 H40C 109.5 . .
C41 C42 H42A 109.5 . .
C41 C42 H42B 109.5 . .
H42A C42 H42B 109.5 . .
C41 C42 H42C 109.5 . .
H42A C42 H42C 109.5 . .
H42B C42 H42C 109.5 . .
C41 C43 H43A 109.5 . .
C41 C43 H43B 109.5 . .
H43A C43 H43B 109.5 . .
C41 C43 H43C 109.5 . .
H43A C43 H43C 109.5 . .
H43B C43 H43C 109.5 . .
C41 C44 H44A 109.5 . .
C41 C44 H44B 109.5 . .
H44A C44 H44B 109.5 . .
C41 C44 H44C 109.5 . .
H44A C44 H44C 109.5 . .
H44B C44 H44C 109.5 . .
C45 C46 H46A 109.5 . .
C45 C46 H46B 109.5 . .
H46A C46 H46B 109.5 . .
C45 C46 H46C 109.5 . .
H46A C46 H46C 109.5 . .
H46B C46 H46C 109.5 . .
C45 C47 H47A 109.5 . .
C45 C47 H47B 109.5 . .
H47A C47 H47B 109.5 . .
C45 C47 H47C 109.5 . .
H47A C47 H47C 109.5 . .
H47B C47 H47C 109.5 . .
C45 C48 H48A 109.5 . .
C45 C48 H48B 109.5 . .
H48A C48 H48B 109.5 . .
C45 C48 H48C 109.5 . .
H48A C48 H48C 109.5 . .
H48B C48 H48C 109.5 . .
C13 C14A H14D 109.5 . .
C13 C14A H14E 109.5 . .
H14D C14A H14E 109.5 . .
C13 C14A H14F 109.5 . .
H14D C14A H14F 109.5 . .
H14E C14A H14F 109.5 . .
C13 C15A H15D 109.5 . .
C13 C15A H15E 109.5 . .
H15D C15A H15E 109.5 . .
C13 C15A H15F 109.5 . .
H15D C15A H15F 109.5 . .
H15E C15A H15F 109.5 . .
C13 C16A H16D 109.5 . .
C13 C16A H16E 109.5 . .
H16D C16A H16E 109.5 . .
C13 C16A H16F 109.5 . .
H16D C16A H16F 109.5 . .
H16E C16A H16F 109.5 . .
C17 C18A H18D 109.5 . .
C17 C18A H18E 109.5 . .
H18D C18A H18E 109.5 . .
C17 C18A H18F 109.5 . .
H18D C18A H18F 109.5 . .
H18E C18A H18F 109.5 . .
C17 C19A H19D 109.5 . .
C17 C19A H19E 109.5 . .
H19D C19A H19E 109.5 . .
C17 C19A H19F 109.5 . .
H19D C19A H19F 109.5 . .
H19E C19A H19F 109.5 . .
C17 C20A H20D 109.5 . .
C17 C20A H20E 109.5 . .
H20D C20A H20E 109.5 . .
C17 C20A H20F 109.5 . .
H20D C20A H20F 109.5 . .
H20E C20A H20F 109.5 . .
C21 C22A H22D 109.5 . .
C21 C22A H22E 109.5 . .
H22D C22A H22E 109.5 . .
C21 C22A H22F 109.5 . .
H22D C22A H22F 109.5 . .
H22E C22A H22F 109.5 . .
C21 C23A H23D 109.5 . .
C21 C23A H23E 109.5 . .
H23D C23A H23E 109.5 . .
C21 C23A H23F 109.5 . .
H23D C23A H23F 109.5 . .
H23E C23A H23F 109.5 . .
C21 C24A H24D 109.5 . .
C21 C24A H24E 109.5 . .
H24D C24A H24E 109.5 . .
C21 C24A H24F 109.5 . .
H24D C24A H24F 109.5 . .
H24E C24A H24F 109.5 . .
C25 C26A H26D 109.5 . .
C25 C26A H26E 109.5 . .
H26D C26A H26E 109.5 . .
C25 C26A H26F 109.5 . .
H26D C26A H26F 109.5 . .
H26E C26A H26F 109.5 . .
C25 C27A H27D 109.5 . .
C25 C27A H27E 109.5 . .
H27D C27A H27E 109.5 . .
C25 C27A H27F 109.5 . .
H27D C27A H27F 109.5 . .
H27E C27A H27F 109.5 . .
C25 C28A H28D 109.5 . .
C25 C28A H28E 109.5 . .
H28D C28A H28E 109.5 . .
C25 C28A H28F 109.5 . .
H28D C28A H28F 109.5 . .
H28E C28A H28F 109.5 . .
C29 C30A H30D 109.5 . .
C29 C30A H30E 109.5 . .
H30D C30A H30E 109.5 . .
C29 C30A H30F 109.5 . .
H30D C30A H30F 109.5 . .
H30E C30A H30F 109.5 . .
C29 C31A H31D 109.5 . .
C29 C31A H31E 109.5 . .
H31D C31A H31E 109.5 . .
C29 C31A H31F 109.5 . .
H31D C31A H31F 109.5 . .
H31E C31A H31F 109.5 . .
C29 C32A H32D 109.5 . .
C29 C32A H32E 109.5 . .
H32D C32A H32E 109.5 . .
C29 C32A H32F 109.5 . .
H32D C32A H32F 109.5 . .
H32E C32A H32F 109.5 . .
C33 C34A H34D 109.5 . .
C33 C34A H34E 109.5 . .
H34D C34A H34E 109.5 . .
C33 C34A H34F 109.5 . .
H34D C34A H34F 109.5 . .
H34E C34A H34F 109.5 . .
C33 C35A H35D 109.5 . .
C33 C35A H35E 109.5 . .
H35D C35A H35E 109.5 . .
C33 C35A H35F 109.5 . .
H35D C35A H35F 109.5 . .
H35E C35A H35F 109.5 . .
C33 C36A H36D 109.5 . .
C33 C36A H36E 109.5 . .
H36D C36A H36E 109.5 . .
C33 C36A H36F 109.5 . .
H36D C36A H36F 109.5 . .
H36E C36A H36F 109.5 . .
C37 C38A H38D 109.5 . .
C37 C38A H38E 109.5 . .
H38D C38A H38E 109.5 . .
C37 C38A H38F 109.5 . .
H38D C38A H38F 109.5 . .
H38E C38A H38F 109.5 . .
C37 C39A H39D 109.5 . .
C37 C39A H39E 109.5 . .
H39D C39A H39E 109.5 . .
C37 C39A H39F 109.5 . .
H39D C39A H39F 109.5 . .
H39E C39A H39F 109.5 . .
C37 C40A H40D 109.5 . .
C37 C40A H40E 109.5 . .
H40D C40A H40E 109.5 . .
C37 C40A H40F 109.5 . .
H40D C40A H40F 109.5 . .
H40E C40A H40F 109.5 . .
C41 C42A H42D 109.5 . .
C41 C42A H42E 109.5 . .
H42D C42A H42E 109.5 . .
C41 C42A H42F 109.5 . .
H42D C42A H42F 109.5 . .
H42E C42A H42F 109.5 . .
C41 C43A H43D 109.5 . .
C41 C43A H43E 109.5 . .
H43D C43A H43E 109.5 . .
C41 C43A H43F 109.5 . .
H43D C43A H43F 109.5 . .
H43E C43A H43F 109.5 . .
C41 C44A H44D 109.5 . .
C41 C44A H44E 109.5 . .
H44D C44A H44E 109.5 . .
C41 C44A H44F 109.5 . .
H44D C44A H44F 109.5 . .
H44E C44A H44F 109.5 . .
C45 C46A H46D 109.5 . .
C45 C46A H46E 109.5 . .
H46D C46A H46E 109.5 . .
C45 C46A H46F 109.5 . .
H46D C46A H46F 109.5 . .
H46E C46A H46F 109.5 . .
C45 C47A H47D 109.5 . .
C45 C47A H47E 109.5 . .
H47D C47A H47E 109.5 . .
C45 C47A H47F 109.5 . .
H47D C47A H47F 109.5 . .
H47E C47A H47F 109.5 . .
C45 C48A H48D 109.5 . .
C45 C48A H48E 109.5 . .
H48D C48A H48E 109.5 . .
C45 C48A H48F 109.5 . .
H48D C48A H48F 109.5 . .
H48E C48A H48F 109.5 . .
C20A C17 C19A 112.5(5) . .
C18 C17 C19 106.8(4) . .
C20A C17 C18A 110.2(5) . .
C19A C17 C18A 101.5(4) . .
C18 C17 C20 109.8(4) . .
C19 C17 C20 102.8(4) . .
C20A C17 P2 120.4(3) . .
C18 C17 P2 114.2(3) . .
C19A C17 P2 106.2(3) . .
C19 C17 P2 106.7(3) . .
C18A C17 P2 104.1(3) . .
C20 C17 P2 115.4(3) . .
C23 C21 C22 111.0(5) . .
C24A C21 C23A 114.5(5) . .
C24A C21 C22A 107.8(5) . .
C23A C21 C22A 102.1(5) . .
C23 C21 C24 104.4(5) . .
C22 C21 C24 99.7(4) . .
C24A C21 P2 113.8(3) . .
C23 C21 P2 122.4(4) . .
C22 C21 P2 111.4(3) . .
C23A C21 P2 112.4(4) . .
C22A C21 P2 104.9(3) . .
C24 C21 P2 104.9(3) . .
C26 C25 C27 113.8(6) . .
C28A C25 C27A 110.5(6) . .
C28A C25 C26A 107.5(6) . .
C27A C25 C26A 101.5(5) . .
C26 C25 C28 106.4(5) . .
C27 C25 C28 105.8(5) . .
C28A C25 P3 112.4(4) . .
C26 C25 P3 108.2(5) . .
C27 C25 P3 118.4(3) . .
C27A C25 P3 113.6(3) . .
C26A C25 P3 110.6(5) . .
C28 C25 P3 102.8(3) . .
C32A C29 C31A 114.8(6) . .
C32A C29 C30A 115.6(6) . .
C31A C29 C30A 104.8(5) . .
C31 C29 C30 104.4(5) . .
C31 C29 C32 102.5(5) . .
C30 C29 C32 100.5(5) . .
C32A C29 P3 116.6(4) . .
C31 C29 P3 115.3(4) . .
C31A C29 P3 102.6(4) . .
C30A C29 P3 100.6(3) . .
C30 C29 P3 113.8(3) . .
C32 C29 P3 118.3(4) . .
C36A C33 C34A 111.5(5) . .
C36A C33 C35A 112.1(5) . .
C34A C33 C35A 104.0(4) . .
C35 C33 C34 111.4(5) . .
C35 C33 C36 107.7(5) . .
C34 C33 C36 97.6(5) . .
C36A C33 P3 108.9(3) . .
C35 C33 P3 120.6(4) . .
C34A C33 P3 108.2(3) . .
C35A C33 P3 112.0(3) . .
C34 C33 P3 107.4(3) . .
C36 C33 P3 109.8(3) . .
C40 C37 C39 108.8(4) . .
C38A C37 C39A 108.7(5) . .
C40 C37 C38 108.2(5) . .
C39 C37 C38 107.5(4) . .
C38A C37 C40A 108.4(5) . .
C39A C37 C40A 103.3(4) . .
C40 C37 P4 110.8(3) . .
C38A C37 P4 116.2(3) . .
C39 C37 P4 106.2(3) . .
C39A C37 P4 113.3(3) . .
C38 C37 P4 115.2(4) . .
C40A C37 P4 106.0(3) . .
C42A C41 C43A 116.2(5) . .
C42A C41 C44A 110.6(5) . .
C43A C41 C44A 103.2(4) . .
C44 C41 C42 106.8(5) . .
C44 C41 C43 103.7(4) . .
C42 C41 C43 100.1(4) . .
C42A C41 P4 115.7(5) . .
C44 C41 P4 116.0(3) . .
C43A C41 P4 108.2(3) . .
C44A C41 P4 101.1(3) . .
C42 C41 P4 117.7(4) . .
C43 C41 P4 110.6(3) . .
C48A C45 C46A 114.9(5) . .
C47 C45 C48 114.8(5) . .
C47 C45 C46 107.6(4) . .
C48 C45 C46 101.5(5) . .
C48A C45 C47A 105.2(5) . .
C46A C45 C47A 98.7(4) . .
C47 C45 P4 110.3(3) . .
C48A C45 P4 119.7(5) . .
C46A C45 P4 109.8(3) . .
C48 C45 P4 116.1(4) . .
C46 C45 P4 105.4(3) . .
C47A C45 P4 105.7(3) . .
C50 C49 C49 114.6(9) . 2_556
C50 C49 H49A 108.6 . .
C49 C49 H49A 108.6 2_556 .
C50 C49 H49B 108.6 . .
C49 C49 H49B 108.6 2_556 .
H49A C49 H49B 107.6 . .
C51 C50 C49 109.7(9) . .
C51 C50 H50A 109.7 . .
C49 C50 H50A 109.7 . .
C51 C50 H50B 109.7 . .
C49 C50 H50B 109.7 . .
H50A C50 H50B 108.2 . .
C50 C51 H51A 109.5 . .
C50 C51 H51B 109.5 . .
H51A C51 H51B 109.5 . .
C50 C51 H51C 109.5 . .
H51A C51 H51C 109.5 . .
H51B C51 H51C 109.5 . .

loop_
_geom_bond_atom_site_label_1
_geom_bond_atom_site_label_2
_geom_bond_distance
_geom_bond_site_symmetry_2
Fe1 N1 1.863(3) .
Fe1 N4 2.000(2) .
Fe1 N2 2.006(2) .
Fe1 Fe2 2.5655(6) .
Fe2 N3 1.856(3) .
Fe2 N2 1.999(2) .
Fe2 N4 2.001(3) .
P1 N1 1.542(3) .
P1 C5 1.903(3) .
P1 C9 1.908(3) .
P1 C1 1.922(3) .
P2 N2 1.571(2) .
P2 C17 1.902(3) .
P2 C13 1.905(3) .
P2 C21 1.911(3) .
P3 N3 1.541(3) .
P3 C25 1.905(3) .
P3 C29 1.912(4) .
P3 C33 1.915(3) .
P4 N4 1.572(3) .
P4 C37 1.905(3) .
P4 C41 1.909(3) .
P4 C45 1.910(3) .
C1 C3 1.532(4) .
C1 C4 1.535(5) .
C1 C2 1.547(5) .
C2 H2A 0.9800 .
C2 H2B 0.9800 .
C2 H2C 0.9800 .
C3 H3B 0.9800 .
C3 H3C 0.9800 .
C3 H3D 0.9800 .
C4 H4A 0.9800 .
C4 H4B 0.9800 .
C4 H4C 0.9800 .
C5 C7 1.536(6) .
C5 C6 1.537(6) .
C5 C8 1.538(5) .
C6 H6A 0.9800 .
C6 H6B 0.9800 .
C6 H6C 0.9800 .
C7 H7A 0.9800 .
C7 H7B 0.9800 .
C7 H7C 0.9800 .
C8 H8A 0.9800 .
C8 H8B 0.9800 .
C8 H8C 0.9800 .
C9 C12 1.529(6) .
C9 C10 1.542(5) .
C9 C11 1.545(6) .
C10 H10A 0.9800 .
C10 H10B 0.9800 .
C10 H10C 0.9800 .
C11 H11A 0.9800 .
C11 H11B 0.9800 .
C11 H11C 0.9800 .
C12 H12A 0.9800 .
C12 H12B 0.9800 .
C12 H12C 0.9800 .
C13 C16 1.409(7) .
C13 C14A 1.51(3) .
C13 C15A 1.521(6) .
C13 C14 1.56(2) .
C13 C15 1.638(7) .
C13 C16A 1.675(7) .
C14 H14A 0.9800 .
C14 H14B 0.9800 .
C14 H14C 0.9800 .
C15 H15A 0.9800 .
C15 H15B 0.9800 .
C15 H15C 0.9800 .
C16 H16A 0.9800 .
C16 H16B 0.9800 .
C16 H16C 0.9800 .
C18 C17 1.444(7) .
C18 H18A 0.9800 .
C18 H18B 0.9800 .
C18 H18C 0.9800 .
C19 C17 1.575(7) .
C19 H19A 0.9800 .
C19 H19B 0.9800 .
C19 H19C 0.9800 .
C20 C17 1.630(7) .
C20 H20A 0.9800 .
C20 H20B 0.9800 .
C20 H20C 0.9800 .
C22 C21 1.524(7) .
C22 H22A 0.9800 .
C22 H22B 0.9800 .
C22 H22C 0.9800 .
C23 C21 1.474(10) .
C23 H23A 0.9800 .
C23 H23B 0.9800 .
C23 H23C 0.9800 .
C24 C21 1.676(8) .
C24 H24A 0.9800 .
C24 H24B 0.9800 .
C24 H24C 0.9800 .
C26 C25 1.431(14) .
C26 H26A 0.9800 .
C26 H26B 0.9800 .
C26 H26C 0.9800 .
C27 C25 1.524(7) .
C27 H27A 0.9800 .
C27 H27B 0.9800 .
C27 H27C 0.9800 .
C28 C25 1.647(8) .
C28 H28A 0.9800 .
C28 H28B 0.9800 .
C28 H28C 0.9800 .
C30 C29 1.588(8) .
C30 H30A 0.9800 .
C30 H30B 0.9800 .
C30 H30C 0.9800 .
C31 C29 1.532(9) .
C31 H31A 0.9800 .
C31 H31B 0.9800 .
C31 H31C 0.9800 .
C32 C29 1.671(9) .
C32 H32A 0.9800 .
C32 H32B 0.9800 .
C32 H32C 0.9800 .
C34 C33 1.600(8) .
C34 H34A 0.9800 .
C34 H34B 0.9800 .
C34 H34C 0.9800 .
C35 C33 1.434(7) .
C35 H35A 0.9800 .
C35 H35B 0.9800 .
C35 H35C 0.9800 .
C36 C33 1.662(8) .
C36 H36A 0.9800 .
C36 H36B 0.9800 .
C36 H36C 0.9800 .
C38 C37 1.575(9) .
C38 H38A 0.9800 .
C38 H38B 0.9800 .
C38 H38C 0.9800 .
C39 C37 1.527(6) .
C39 H39A 0.9800 .
C39 H39B 0.9800 .
C39 H39C 0.9800 .
C40 C37 1.487(7) .
C40 H40A 0.9800 .
C40 H40B 0.9800 .
C40 H40C 0.9800 .
C42 C41 1.622(9) .
C42 H42A 0.9800 .
C42 H42B 0.9800 .
C42 H42C 0.9800 .
C43 C41 1.631(7) .
C43 H43A 0.9800 .
C43 H43B 0.9800 .
C43 H43C 0.9800 .
C44 C41 1.494(7) .
C44 H44A 0.9800 .
C44 H44B 0.9800 .
C44 H44C 0.9800 .
C46 C45 1.646(7) .
C46 H46A 0.9800 .
C46 H46B 0.9800 .
C46 H46C 0.9800 .
C47 C45 1.395(7) .
C47 H47A 0.9800 .
C47 H47B 0.9800 .
C47 H47C 0.9800 .
C48 C45 1.575(10) .
C48 H48A 0.9800 .
C48 H48B 0.9800 .
C48 H48C 0.9800 .
C14A H14D 0.9800 .
C14A H14E 0.9800 .
C14A H14F 0.9800 .
C15A H15D 0.9800 .
C15A H15E 0.9800 .
C15A H15F 0.9800 .
C16A H16D 0.9800 .
C16A H16E 0.9800 .
C16A H16F 0.9800 .
C18A C17 1.599(7) .
C18A H18D 0.9800 .
C18A H18E 0.9800 .
C18A H18F 0.9800 .
C19A C17 1.568(7) .
C19A H19D 0.9800 .
C19A H19E 0.9800 .
C19A H19F 0.9800 .
C20A C17 1.430(8) .
C20A H20D 0.9800 .
C20A H20E 0.9800 .
C20A H20F 0.9800 .
C22A C21 1.645(7) .
C22A H22D 0.9800 .
C22A H22E 0.9800 .
C22A H22F 0.9800 .
C23A C21 1.576(10) .
C23A H23D 0.9800 .
C23A H23E 0.9800 .
C23A H23F 0.9800 .
C24A C21 1.407(7) .
C24A H24D 0.9800 .
C24A H24E 0.9800 .
C24A H24F 0.9800 .
C26A C25 1.615(13) .
C26A H26D 0.9800 .
C26A H26E 0.9800 .
C26A H26F 0.9800 .
C27A C25 1.612(8) .
C27A H27D 0.9800 .
C27A H27E 0.9800 .
C27A H27F 0.9800 .
C28A C25 1.422(9) .
C28A H28D 0.9800 .
C28A H28E 0.9800 .
C28A H28F 0.9800 .
C30A C29 1.568(8) .
C30A H30D 0.9800 .
C30A H30E 0.9800 .
C30A H30F 0.9800 .
C31A C29 1.549(9) .
C31A H31D 0.9800 .
C31A H31E 0.9800 .
C31A H31F 0.9800 .
C32A C29 1.394(9) .
C32A H32D 0.9800 .
C32A H32E 0.9800 .
C32A H32F 0.9800 .
C34A C33 1.565(7) .
C34A H34D 0.9800 .
C34A H34E 0.9800 .
C34A H34F 0.9800 .
C35A C33 1.592(8) .
C35A H35D 0.9800 .
C35A H35E 0.9800 .
C35A H35F 0.9800 .
C36A C33 1.399(7) .
C36A H36D 0.9800 .
C36A H36E 0.9800 .
C36A H36F 0.9800 .
C38A C37 1.498(9) .
C38A H38D 0.9800 .
C38A H38E 0.9800 .
C38A H38F 0.9800 .
C39A C37 1.575(7) .
C39A H39D 0.9800 .
C39A H39E 0.9800 .
C39A H39F 0.9800 .
C40A C37 1.587(7) .
C40A H40D 0.9800 .
C40A H40E 0.9800 .
C40A H40F 0.9800 .
C42A C41 1.423(11) .
C42A H42D 0.9800 .
C42A H42E 0.9800 .
C42A H42F 0.9800 .
C43A C41 1.501(6) .
C43A H43D 0.9800 .
C43A H43E 0.9800 .
C43A H43F 0.9800 .
C44A C41 1.603(7) .
C44A H44D 0.9800 .
C44A H44E 0.9800 .
C44A H44F 0.9800 .
C46A C45 1.524(7) .
C46A H46D 0.9800 .
C46A H46E 0.9800 .
C46A H46F 0.9800 .
C47A C45 1.689(7) .
C47A H47D 0.9800 .
C47A H47E 0.9800 .
C47A H47F 0.9800 .
C48A C45 1.451(11) .
C48A H48D 0.9800 .
C48A H48E 0.9800 .
C48A H48F 0.9800 .
C49 C50 1.454(13) .
C49 C49 1.51(2) 2_556
C49 H49A 0.9900 .
C49 H49B 0.9900 .
C50 C51 1.442(18) .
C50 H50A 0.9900 .
C50 H50B 0.9900 .
C51 H51A 0.9800 .
C51 H51B 0.9800 .
C51 H51C 0.9800 .

loop_
_publcif_info_exptl_table_extra_item
sin_theta_over_lambda_max
